data_7014821
loop_
_publ_author_name
'Zhang, Wei Hong'
'Dong, Zhe'
'Wang, Yao Yu'
'Hou, Lei'
'Jin, Jun Cheng'
'Huang, Wen Huan'
'Shi, Qi Zhen'

_publ_section_title
;
 Synthesis, structural diversity and fluorescent characterisation of a
 series of d10 metal--organic frameworks (MOFs): reaction conditions,
 secondary ligand and metal effects
;
_journal_issue 11
_journal_name_full 'Dalton Transactions'
_journal_page_first 2509
_journal_paper_doi 10.1039/c0dt01206h
_journal_volume 40
_journal_year 2011
_chemical_formula_moiety 'C19 H22 N O4 Zn'
_chemical_formula_sum 'C19 H22 N O4 Zn'
_chemical_formula_weight 393.75
_chemical_name_systematic
;
?
;
_space_group_IT_number 15
_symmetry_cell_setting monoclinic
_symmetry_space_group_name_Hall '-C 2yc'
_symmetry_space_group_name_H-M 'C 1 2/c 1'
_atom_sites_solution_hydrogens geom
_atom_sites_solution_primary direct
_atom_sites_solution_secondary difmap
_audit_creation_method SHELXL-97
_cell_angle_alpha 90.00
_cell_angle_beta 113.450(3)
_cell_angle_gamma 90.00
_cell_formula_units_Z 8
_cell_length_a 22.602(5)
_cell_length_b 14.062(3)
_cell_length_c 11.233(2)
_cell_measurement_reflns_used 1237
_cell_measurement_temperature 295(2)
_cell_measurement_theta_max 22.766
_cell_measurement_theta_min 2.328
_cell_volume 3275.3(12)
_computing_structure_refinement 'SHELXL-97 (Sheldrick, 1997)'
_computing_structure_solution 'SHELXS-97 (Sheldrick, 1990)'
_diffrn_ambient_temperature 295(2)
_diffrn_measured_fraction_theta_full 0.995
_diffrn_measured_fraction_theta_max 0.995
_diffrn_radiation_monochromator graphite
_diffrn_radiation_source 'fine-focus sealed tube'
_diffrn_radiation_type MoK\a
_diffrn_radiation_wavelength 0.71073
_diffrn_reflns_av_R_equivalents 0.0488
_diffrn_reflns_av_sigmaI/netI 0.0606
_diffrn_reflns_limit_h_max 22
_diffrn_reflns_limit_h_min -26
_diffrn_reflns_limit_k_max 16
_diffrn_reflns_limit_k_min -13
_diffrn_reflns_limit_l_max 13
_diffrn_reflns_limit_l_min -13
_diffrn_reflns_number 8099
_diffrn_reflns_theta_full 25.10
_diffrn_reflns_theta_max 25.10
_diffrn_reflns_theta_min 1.75
_exptl_absorpt_coefficient_mu 1.525
_exptl_absorpt_correction_T_max 0.7816
_exptl_absorpt_correction_T_min 0.7502
_exptl_absorpt_correction_type multi-scan
_exptl_absorpt_process_details sadabs
_exptl_crystal_colour colorless
_exptl_crystal_density_diffrn 1.597
_exptl_crystal_density_method 'not measured'
_exptl_crystal_description block
_exptl_crystal_F_000 1640
_exptl_crystal_size_max 0.20
_exptl_crystal_size_mid 0.18
_exptl_crystal_size_min 0.17
_refine_diff_density_max 0.555
_refine_diff_density_min -0.502
_refine_diff_density_rms 0.082
_refine_ls_extinction_method none
_refine_ls_goodness_of_fit_ref 1.003
_refine_ls_hydrogen_treatment constr
_refine_ls_matrix_type full
_refine_ls_number_parameters 229
_refine_ls_number_reflns 2904
_refine_ls_number_restraints 0
_refine_ls_restrained_S_all 1.003
_refine_ls_R_factor_all 0.0556
_refine_ls_R_factor_gt 0.0366
_refine_ls_shift/su_max 0.000
_refine_ls_shift/su_mean 0.000
_refine_ls_structure_factor_coef Fsqd
_refine_ls_weighting_details 'calc w=1/[\s^2^(Fo^2^)+(0.0446P)^2^+0.0000P] where P=(Fo^2^+2Fc^2^)/3'
_refine_ls_weighting_scheme calc
_refine_ls_wR_factor_gt 0.0868
_refine_ls_wR_factor_ref 0.0919
_reflns_number_gt 2026
_reflns_number_total 2904
_reflns_threshold_expression >2sigma(I)
_cod_data_source_file C0DT01206H.TXT
_cod_data_source_block 2
_cod_depositor_comments
;
The following automatic conversions were performed:
'_symmetry_cell_setting' value 'Monoclinic' changed to 'monoclinic'
according to '/home/saulius/struct/CIF-dictionaries/cif_core.dic'
dictionary named 'cif_core.dic' version 2.4.1 from 2010-06-29.

Automatic conversion script
Id: cif_fix_enum 1555 2011-01-17 13:19:09Z saulius 
;
_cod_original_sg_symbol_H-M C2/c
_cod_database_code 7014821

loop_
_symmetry_equiv_pos_as_xyz
'x, y, z'
'-x, y, -z+1/2'
'x+1/2, y+1/2, z'
'-x+1/2, y+1/2, -z+1/2'
'-x, -y, -z'
'x, -y, z-1/2'
'-x+1/2, -y+1/2, -z'
'x+1/2, -y+1/2, z-1/2'

loop_
_atom_site_label
_atom_site_type_symbol
_atom_site_fract_x
_atom_site_fract_y
_atom_site_fract_z
_atom_site_U_iso_or_equiv
_atom_site_adp_type
_atom_site_occupancy
_atom_site_symmetry_multiplicity
_atom_site_calc_flag
_atom_site_refinement_flags
_atom_site_disorder_assembly
_atom_site_disorder_group
Zn1 Zn 0.0000 0.30424(3) -0.2500 0.02250(16) Uani 1 2 d S . .
Zn2 Zn 0.0000 0.09764(3) -0.2500 0.02081(17) Uani 1 2 d S . .
N1 N 0.0000 0.4515(2) -0.2500 0.0234(9) Uani 1 2 d S . .
N2 N 0.0000 0.9529(2) -0.2500 0.0194(8) Uani 1 2 d S . .
O1 O 0.07115(11) 0.29063(14) -0.0716(2) 0.0287(5) Uani 1 1 d . . .
O2 O 0.08225(11) 0.13443(15) -0.0898(2) 0.0324(6) Uani 1 1 d . . .
O3 O 0.43215(11) 0.22890(15) 0.3306(2) 0.0301(6) Uani 1 1 d . . .
O4 O 0.44809(11) 0.38511(15) 0.3567(2) 0.0299(6) Uani 1 1 d . . .
C1 C 0.10277(16) 0.2134(2) -0.0370(3) 0.0247(8) Uani 1 1 d . . .
C2 C 0.16876(16) 0.2121(2) 0.0697(3) 0.0285(8) Uani 1 1 d . . .
H2A H 0.1983 0.1939 0.0303 0.034 Uiso 1 1 calc R . .
H2B H 0.1691 0.1607 0.1275 0.034 Uiso 1 1 calc R . .
C3 C 0.19896(16) 0.2990(2) 0.1563(3) 0.0220(7) Uani 1 1 d . . .
C4 C 0.16309(16) 0.3240(2) 0.2430(3) 0.0272(8) Uani 1 1 d . . .
H4A H 0.1192 0.3427 0.1894 0.033 Uiso 1 1 calc R . .
H4B H 0.1614 0.2686 0.2931 0.033 Uiso 1 1 calc R . .
C5 C 0.19758(16) 0.4053(2) 0.3346(3) 0.0335(9) Uani 1 1 d . . .
H5 H 0.1744 0.4203 0.3898 0.040 Uiso 1 1 calc R . .
C6 C 0.19883(17) 0.4927(2) 0.2566(3) 0.0368(9) Uani 1 1 d . . .
H6A H 0.2197 0.5450 0.3146 0.044 Uiso 1 1 calc R . .
H6B H 0.1551 0.5118 0.2020 0.044 Uiso 1 1 calc R . .
C7 C 0.23597(16) 0.4689(2) 0.1725(3) 0.0307(8) Uani 1 1 d . . .
H7 H 0.2370 0.5253 0.1220 0.037 Uiso 1 1 calc R . .
C8 C 0.20151(17) 0.3882(2) 0.0790(3) 0.0289(8) Uani 1 1 d . . .
H8A H 0.2243 0.3737 0.0241 0.035 Uiso 1 1 calc R . .
H8B H 0.1581 0.4078 0.0237 0.035 Uiso 1 1 calc R . .
C9 C 0.26830(15) 0.2712(2) 0.2444(3) 0.0236(8) Uani 1 1 d . . .
H9A H 0.2673 0.2154 0.2945 0.028 Uiso 1 1 calc R . .
H9B H 0.2915 0.2544 0.1909 0.028 Uiso 1 1 calc R . .
C10 C 0.26679(16) 0.3766(2) 0.4204(3) 0.0310(9) Uani 1 1 d . . .
H10A H 0.2662 0.3223 0.4732 0.037 Uiso 1 1 calc R . .
H10B H 0.2881 0.4287 0.4781 0.037 Uiso 1 1 calc R . .
C11 C 0.30462(15) 0.3509(2) 0.3376(3) 0.0217(7) Uani 1 1 d . . .
C12 C 0.37257(16) 0.3183(2) 0.4283(3) 0.0259(8) Uani 1 1 d . . .
H12A H 0.3895 0.3631 0.4996 0.031 Uiso 1 1 calc R . .
H12B H 0.3689 0.2571 0.4647 0.031 Uiso 1 1 calc R . .
C13 C 0.42092(15) 0.3090(2) 0.3665(3) 0.0231(7) Uani 1 1 d . . .
C14 C 0.02224(16) 0.5007(2) -0.1391(3) 0.0282(8) Uani 1 1 d . . .
H14 H 0.0386 0.4674 -0.0612 0.034 Uiso 1 1 calc R . .
C15 C 0.02216(16) 0.5980(2) -0.1347(3) 0.0266(8) Uani 1 1 d . . .
H15 H 0.0368 0.6293 -0.0553 0.032 Uiso 1 1 calc R . .
C16 C 0.0000 0.6497(3) -0.2500 0.0207(10) Uani 1 2 d S . .
C17 C 0.0000 0.7547(3) -0.2500 0.0186(10) Uani 1 2 d S . .
C18 C 0.01998(15) 0.8057(2) -0.3328(3) 0.0216(7) Uani 1 1 d . . .
H18 H 0.0331 0.7741 -0.3909 0.026 Uiso 1 1 calc R . .
C19 C 0.02030(15) 0.9031(2) -0.3285(3) 0.0233(7) Uani 1 1 d . . .
H19 H 0.0353 0.9363 -0.3825 0.028 Uiso 1 1 calc R . .
C26 C 0.30524(16) 0.4394(2) 0.2572(3) 0.0273(8) Uani 1 1 d . . .
H26A H 0.3273 0.4912 0.3148 0.033 Uiso 1 1 calc R . .
H26B H 0.3283 0.4253 0.2027 0.033 Uiso 1 1 calc R . .

loop_
_atom_site_aniso_label
_atom_site_aniso_U_11
_atom_site_aniso_U_22
_atom_site_aniso_U_33
_atom_site_aniso_U_23
_atom_site_aniso_U_13
_atom_site_aniso_U_12
Zn1 0.0240(3) 0.0133(3) 0.0249(3) 0.000 0.0041(2) 0.000
Zn2 0.0221(3) 0.0137(3) 0.0262(3) 0.000 0.0092(3) 0.000
N1 0.023(2) 0.025(2) 0.022(2) 0.000 0.0080(19) 0.000
N2 0.021(2) 0.0151(19) 0.021(2) 0.000 0.0067(18) 0.000
O1 0.0236(14) 0.0286(13) 0.0245(13) -0.0003(10) -0.0004(11) 0.0042(10)
O2 0.0245(14) 0.0302(14) 0.0320(14) -0.0062(10) 0.0000(12) -0.0024(10)
O3 0.0303(15) 0.0253(12) 0.0366(15) -0.0020(10) 0.0155(12) 0.0009(10)
O4 0.0306(14) 0.0271(13) 0.0368(15) -0.0014(10) 0.0186(12) -0.0059(11)
C1 0.027(2) 0.0268(19) 0.0209(18) 0.0000(14) 0.0105(16) 0.0019(15)
C2 0.024(2) 0.0278(19) 0.0249(19) -0.0069(14) -0.0001(16) 0.0008(15)
C3 0.0231(19) 0.0183(15) 0.0232(18) -0.0007(14) 0.0078(15) 0.0016(14)
C4 0.018(2) 0.0329(19) 0.027(2) -0.0016(14) 0.0050(16) -0.0063(14)
C5 0.029(2) 0.043(2) 0.035(2) -0.0130(17) 0.0200(19) -0.0020(17)
C6 0.028(2) 0.0268(19) 0.050(3) -0.0103(17) 0.0097(19) 0.0018(16)
C7 0.029(2) 0.0195(17) 0.040(2) 0.0069(15) 0.0101(18) -0.0029(14)
C8 0.027(2) 0.035(2) 0.025(2) 0.0040(15) 0.0106(17) 0.0046(16)
C9 0.027(2) 0.0218(17) 0.0223(19) 0.0023(13) 0.0103(16) 0.0019(14)
C10 0.031(2) 0.037(2) 0.025(2) -0.0092(15) 0.0114(17) -0.0057(16)
C11 0.0206(19) 0.0246(17) 0.0206(18) -0.0013(14) 0.0090(15) -0.0048(14)
C12 0.026(2) 0.0260(18) 0.0241(19) -0.0012(14) 0.0088(16) -0.0047(14)
C13 0.0185(19) 0.0296(19) 0.0170(17) 0.0011(14) 0.0028(15) 0.0015(15)
C14 0.039(2) 0.0223(17) 0.022(2) 0.0065(14) 0.0110(17) 0.0060(16)
C15 0.038(2) 0.0177(16) 0.0218(18) -0.0013(13) 0.0090(17) 0.0005(15)
C16 0.021(3) 0.012(2) 0.030(3) 0.000 0.010(2) 0.000
C17 0.017(3) 0.012(2) 0.021(3) 0.000 0.001(2) 0.000
C18 0.026(2) 0.0192(16) 0.0233(18) -0.0015(13) 0.0135(15) 0.0030(14)
C19 0.026(2) 0.0191(16) 0.0263(19) 0.0022(14) 0.0118(16) 0.0014(14)
C26 0.025(2) 0.0246(17) 0.032(2) 0.0019(15) 0.0115(17) -0.0024(15)

loop_
_atom_type_symbol
_atom_type_description
_atom_type_scat_dispersion_real
_atom_type_scat_dispersion_imag
_atom_type_scat_source
C C 0.0033 0.0016 'International Tables Vol C Tables 4.2.6.8 and 6.1.1.4'
N N 0.0061 0.0033 'International Tables Vol C Tables 4.2.6.8 and 6.1.1.4'
O O 0.0106 0.0060 'International Tables Vol C Tables 4.2.6.8 and 6.1.1.4'
Zn Zn 0.2839 1.4301 'International Tables Vol C Tables 4.2.6.8 and 6.1.1.4'
H H 0.0000 0.0000 'International Tables Vol C Tables 4.2.6.8 and 6.1.1.4'

loop_
_geom_angle_atom_site_label_1
_geom_angle_atom_site_label_2
_geom_angle_atom_site_label_3
_geom_angle
_geom_angle_site_symmetry_1
_geom_angle_site_symmetry_3
_geom_angle_publ_flag
O1 Zn1 O1 169.11(12) . 2_554 ?
O1 Zn1 N1 95.44(6) . . ?
O1 Zn1 N1 95.44(6) 2_554 . ?
O1 Zn1 O3 88.93(9) . 8_455 ?
O1 Zn1 O3 88.68(9) 2_554 8_455 ?
N1 Zn1 O3 102.70(6) . 8_455 ?
O1 Zn1 O3 88.68(9) . 7 ?
O1 Zn1 O3 88.93(9) 2_554 7 ?
N1 Zn1 O3 102.70(6) . 7 ?
O3 Zn1 O3 154.60(12) 8_455 7 ?
O1 Zn1 Zn2 84.56(6) . . ?
O1 Zn1 Zn2 84.56(6) 2_554 . ?
N1 Zn1 Zn2 180.0 . . ?
O3 Zn1 Zn2 77.30(6) 8_455 . ?
O3 Zn1 Zn2 77.30(6) 7 . ?
O4 Zn2 O4 166.05(12) 7 8_455 ?
O4 Zn2 N2 96.97(6) 7 1_545 ?
O4 Zn2 N2 96.97(6) 8_455 1_545 ?
O4 Zn2 O2 87.30(9) 7 . ?
O4 Zn2 O2 89.23(9) 8_455 . ?
N2 Zn2 O2 104.45(6) 1_545 . ?
O4 Zn2 O2 89.23(9) 7 2_554 ?
O4 Zn2 O2 87.30(9) 8_455 2_554 ?
N2 Zn2 O2 104.45(6) 1_545 2_554 ?
O2 Zn2 O2 151.10(12) . 2_554 ?
O4 Zn2 Zn1 83.03(6) 7 . ?
O4 Zn2 Zn1 83.03(6) 8_455 . ?
N2 Zn2 Zn1 180.0 1_545 . ?
O2 Zn2 Zn1 75.55(6) . . ?
O2 Zn2 Zn1 75.55(6) 2_554 . ?
C14 N1 C14 117.5(4) . 2_554 ?
C14 N1 Zn1 121.23(19) . . ?
C14 N1 Zn1 121.23(19) 2_554 . ?
C19 N2 C19 117.1(4) . 2_554 ?
C19 N2 Zn2 121.47(18) . 1_565 ?
C19 N2 Zn2 121.47(18) 2_554 1_565 ?
C1 O1 Zn1 120.9(2) . . ?
C1 O2 Zn2 131.7(2) . . ?
C13 O3 Zn1 127.4(2) . 7 ?
C13 O4 Zn2 125.3(2) . 7 ?
O2 C1 O1 123.5(3) . . ?
O2 C1 C2 115.5(3) . . ?
O1 C1 C2 120.9(3) . . ?
C1 C2 C3 123.1(3) . . ?
C1 C2 H2A 106.6 . . ?
C3 C2 H2A 106.6 . . ?
C1 C2 H2B 106.6 . . ?
C3 C2 H2B 106.6 . . ?
H2A C2 H2B 106.5 . . ?
C9 C3 C4 108.1(3) . . ?
C9 C3 C8 108.3(3) . . ?
C4 C3 C8 108.6(2) . . ?
C9 C3 C2 106.7(2) . . ?
C4 C3 C2 111.6(3) . . ?
C8 C3 C2 113.3(3) . . ?
C5 C4 C3 110.0(2) . . ?
C5 C4 H4A 109.7 . . ?
C3 C4 H4A 109.7 . . ?
C5 C4 H4B 109.7 . . ?
C3 C4 H4B 109.7 . . ?
H4A C4 H4B 108.2 . . ?
C6 C5 C4 109.8(3) . . ?
C6 C5 C10 109.2(3) . . ?
C4 C5 C10 110.2(3) . . ?
C6 C5 H5 109.2 . . ?
C4 C5 H5 109.2 . . ?
C10 C5 H5 109.2 . . ?
C5 C6 C7 108.7(3) . . ?
C5 C6 H6A 109.9 . . ?
C7 C6 H6A 109.9 . . ?
C5 C6 H6B 109.9 . . ?
C7 C6 H6B 109.9 . . ?
H6A C6 H6B 108.3 . . ?
C6 C7 C26 110.6(3) . . ?
C6 C7 C8 109.3(3) . . ?
C26 C7 C8 109.9(3) . . ?
C6 C7 H7 109.0 . . ?
C26 C7 H7 109.0 . . ?
C8 C7 H7 109.0 . . ?
C7 C8 C3 109.9(3) . . ?
C7 C8 H8A 109.7 . . ?
C3 C8 H8A 109.7 . . ?
C7 C8 H8B 109.7 . . ?
C3 C8 H8B 109.7 . . ?
H8A C8 H8B 108.2 . . ?
C11 C9 C3 112.7(2) . . ?
C11 C9 H9A 109.0 . . ?
C3 C9 H9A 109.0 . . ?
C11 C9 H9B 109.0 . . ?
C3 C9 H9B 109.0 . . ?
H9A C9 H9B 107.8 . . ?
C5 C10 C11 110.9(3) . . ?
C5 C10 H10A 109.5 . . ?
C11 C10 H10A 109.5 . . ?
C5 C10 H10B 109.5 . . ?
C11 C10 H10B 109.5 . . ?
H10A C10 H10B 108.0 . . ?
C9 C11 C10 108.0(2) . . ?
C9 C11 C12 110.9(3) . . ?
C10 C11 C12 108.6(3) . . ?
C9 C11 C26 108.6(3) . . ?
C10 C11 C26 107.6(3) . . ?
C12 C11 C26 113.0(3) . . ?
C13 C12 C11 115.8(3) . . ?
C13 C12 H12A 108.3 . . ?
C11 C12 H12A 108.3 . . ?
C13 C12 H12B 108.3 . . ?
C11 C12 H12B 108.3 . . ?
H12A C12 H12B 107.4 . . ?
O3 C13 O4 124.5(3) . . ?
O3 C13 C12 120.0(3) . . ?
O4 C13 C12 115.6(3) . . ?
N1 C14 C15 123.1(3) . . ?
N1 C14 H14 118.4 . . ?
C15 C14 H14 118.4 . . ?
C14 C15 C16 119.6(3) . . ?
C14 C15 H15 120.2 . . ?
C16 C15 H15 120.2 . . ?
C15 C16 C15 117.1(4) 2_554 . ?
C15 C16 C17 121.47(19) 2_554 . ?
C15 C16 C17 121.47(19) . . ?
C18 C17 C18 117.6(4) 2_554 . ?
C18 C17 C16 121.22(18) 2_554 . ?
C18 C17 C16 121.22(18) . . ?
C19 C18 C17 119.5(3) . . ?
C19 C18 H18 120.2 . . ?
C17 C18 H18 120.2 . . ?
N2 C19 C18 123.1(3) . . ?
N2 C19 H19 118.4 . . ?
C18 C19 H19 118.4 . . ?
C7 C26 C11 109.7(3) . . ?
C7 C26 H26A 109.7 . . ?
C11 C26 H26A 109.7 . . ?
C7 C26 H26B 109.7 . . ?
C11 C26 H26B 109.7 . . ?
H26A C26 H26B 108.2 . . ?

loop_
_geom_bond_atom_site_label_1
_geom_bond_atom_site_label_2
_geom_bond_distance
_geom_bond_site_symmetry_2
_geom_bond_publ_flag
Zn1 O1 2.018(2) . ?
Zn1 O1 2.018(2) 2_554 ?
Zn1 N1 2.070(4) . ?
Zn1 O3 2.120(2) 8_455 ?
Zn1 O3 2.120(2) 7 ?
Zn1 Zn2 2.9053(9) . ?
Zn2 O4 1.998(2) 7 ?
Zn2 O4 1.998(2) 8_455 ?
Zn2 N2 2.035(3) 1_545 ?
Zn2 O2 2.074(2) . ?
Zn2 O2 2.074(2) 2_554 ?
N1 C14 1.336(4) . ?
N1 C14 1.336(4) 2_554 ?
N2 C19 1.342(3) . ?
N2 C19 1.342(3) 2_554 ?
N2 Zn2 2.035(3) 1_565 ?
O1 C1 1.273(4) . ?
O2 C1 1.257(3) . ?
O3 C13 1.256(3) . ?
O3 Zn1 2.120(2) 7 ?
O4 C13 1.260(3) . ?
O4 Zn2 1.998(2) 7 ?
C1 C2 1.496(4) . ?
C2 C3 1.541(4) . ?
C2 H2A 0.9700 . ?
C2 H2B 0.9700 . ?
C3 C9 1.534(4) . ?
C3 C4 1.535(4) . ?
C3 C8 1.540(4) . ?
C4 C5 1.529(4) . ?
C4 H4A 0.9700 . ?
C4 H4B 0.9700 . ?
C5 C6 1.517(5) . ?
C5 C10 1.529(5) . ?
C5 H5 0.9800 . ?
C6 C7 1.530(4) . ?
C6 H6A 0.9700 . ?
C6 H6B 0.9700 . ?
C7 C26 1.531(4) . ?
C7 C8 1.533(4) . ?
C7 H7 0.9800 . ?
C8 H8A 0.9700 . ?
C8 H8B 0.9700 . ?
C9 C11 1.531(4) . ?
C9 H9A 0.9700 . ?
C9 H9B 0.9700 . ?
C10 C11 1.536(4) . ?
C10 H10A 0.9700 . ?
C10 H10B 0.9700 . ?
C11 C12 1.537(4) . ?
C11 C26 1.541(4) . ?
C12 C13 1.515(4) . ?
C12 H12A 0.9700 . ?
C12 H12B 0.9700 . ?
C14 C15 1.368(4) . ?
C14 H14 0.9300 . ?
C15 C16 1.393(4) . ?
C15 H15 0.9300 . ?
C16 C15 1.393(4) 2_554 ?
C16 C17 1.476(6) . ?
C17 C18 1.385(4) 2_554 ?
C17 C18 1.385(4) . ?
C18 C19 1.370(4) . ?
C18 H18 0.9300 . ?
C19 H19 0.9300 . ?
C26 H26A 0.9700 . ?
C26 H26B 0.9700 . ?

loop_
_geom_torsion_atom_site_label_1
_geom_torsion_atom_site_label_2
_geom_torsion_atom_site_label_3
_geom_torsion_atom_site_label_4
_geom_torsion
_geom_torsion_site_symmetry_1
_geom_torsion_site_symmetry_2
_geom_torsion_site_symmetry_3
_geom_torsion_site_symmetry_4
_geom_torsion_publ_flag
O1 Zn1 Zn2 O4 -99.88(9) . . . 7 ?
O1 Zn1 Zn2 O4 80.12(9) 2_554 . . 7 ?
N1 Zn1 Zn2 O4 146(100) . . . 7 ?
O3 Zn1 Zn2 O4 169.99(9) 8_455 . . 7 ?
O3 Zn1 Zn2 O4 -10.01(9) 7 . . 7 ?
O1 Zn1 Zn2 O4 80.12(9) . . . 8_455 ?
O1 Zn1 Zn2 O4 -99.88(9) 2_554 . . 8_455 ?
N1 Zn1 Zn2 O4 -34(100) . . . 8_455 ?
O3 Zn1 Zn2 O4 -10.01(9) 8_455 . . 8_455 ?
O3 Zn1 Zn2 O4 169.99(9) 7 . . 8_455 ?
O1 Zn1 Zn2 N2 -119(100) . . . 1_545 ?
O1 Zn1 Zn2 N2 61(100) 2_554 . . 1_545 ?
N1 Zn1 Zn2 N2 0.0 . . . 1_545 ?
O3 Zn1 Zn2 N2 151(100) 8_455 . . 1_545 ?
O3 Zn1 Zn2 N2 -29(100) 7 . . 1_545 ?
O1 Zn1 Zn2 O2 -10.88(9) . . . . ?
O1 Zn1 Zn2 O2 169.12(9) 2_554 . . . ?
N1 Zn1 Zn2 O2 -125(100) . . . . ?
O3 Zn1 Zn2 O2 -101.01(9) 8_455 . . . ?
O3 Zn1 Zn2 O2 78.99(9) 7 . . . ?
O1 Zn1 Zn2 O2 169.12(9) . . . 2_554 ?
O1 Zn1 Zn2 O2 -10.88(9) 2_554 . . 2_554 ?
N1 Zn1 Zn2 O2 55(100) . . . 2_554 ?
O3 Zn1 Zn2 O2 78.99(9) 8_455 . . 2_554 ?
O3 Zn1 Zn2 O2 -101.01(9) 7 . . 2_554 ?
O1 Zn1 N1 C14 -23.45(18) . . . . ?
O1 Zn1 N1 C14 156.55(18) 2_554 . . . ?
O3 Zn1 N1 C14 66.68(18) 8_455 . . . ?
O3 Zn1 N1 C14 -113.32(18) 7 . . . ?
Zn2 Zn1 N1 C14 90(100) . . . . ?
O1 Zn1 N1 C14 156.55(18) . . . 2_554 ?
O1 Zn1 N1 C14 -23.45(18) 2_554 . . 2_554 ?
O3 Zn1 N1 C14 -113.32(18) 8_455 . . 2_554 ?
O3 Zn1 N1 C14 66.68(18) 7 . . 2_554 ?
Zn2 Zn1 N1 C14 -90(100) . . . 2_554 ?
O1 Zn1 O1 C1 19.7(2) 2_554 . . . ?
N1 Zn1 O1 C1 -160.3(2) . . . . ?
O3 Zn1 O1 C1 97.0(2) 8_455 . . . ?
O3 Zn1 O1 C1 -57.7(2) 7 . . . ?
Zn2 Zn1 O1 C1 19.7(2) . . . . ?
O4 Zn2 O2 C1 91.0(3) 7 . . . ?
O4 Zn2 O2 C1 -75.5(3) 8_455 . . . ?
N2 Zn2 O2 C1 -172.5(3) 1_545 . . . ?
O2 Zn2 O2 C1 7.5(3) 2_554 . . . ?
Zn1 Zn2 O2 C1 7.5(3) . . . . ?
Zn2 O2 C1 O1 5.3(5) . . . . ?
Zn2 O2 C1 C2 -173.4(2) . . . . ?
Zn1 O1 C1 O2 -21.3(4) . . . . ?
Zn1 O1 C1 C2 157.3(2) . . . . ?
O2 C1 C2 C3 -172.7(3) . . . . ?
O1 C1 C2 C3 8.6(5) . . . . ?
C1 C2 C3 C9 -175.2(3) . . . . ?
C1 C2 C3 C4 66.9(4) . . . . ?
C1 C2 C3 C8 -56.1(4) . . . . ?
C9 C3 C4 C5 58.5(3) . . . . ?
C8 C3 C4 C5 -58.7(3) . . . . ?
C2 C3 C4 C5 175.6(3) . . . . ?
C3 C4 C5 C6 60.7(3) . . . . ?
C3 C4 C5 C10 -59.7(3) . . . . ?
C4 C5 C6 C7 -61.1(3) . . . . ?
C10 C5 C6 C7 59.8(3) . . . . ?
C5 C6 C7 C26 -60.1(3) . . . . ?
C5 C6 C7 C8 61.1(3) . . . . ?
C6 C7 C8 C3 -60.6(3) . . . . ?
C26 C7 C8 C3 61.0(3) . . . . ?
C9 C3 C8 C7 -58.2(3) . . . . ?
C4 C3 C8 C7 58.9(3) . . . . ?
C2 C3 C8 C7 -176.4(3) . . . . ?
C4 C3 C9 C11 -59.4(3) . . . . ?
C8 C3 C9 C11 58.1(3) . . . . ?
C2 C3 C9 C11 -179.6(2) . . . . ?
C6 C5 C10 C11 -61.6(3) . . . . ?
C4 C5 C10 C11 59.2(3) . . . . ?
C3 C9 C11 C10 58.3(3) . . . . ?
C3 C9 C11 C12 177.2(2) . . . . ?
C3 C9 C11 C26 -58.1(3) . . . . ?
C5 C10 C11 C9 -57.1(3) . . . . ?
C5 C10 C11 C12 -177.4(3) . . . . ?
C5 C10 C11 C26 60.0(3) . . . . ?
C9 C11 C12 C13 73.2(3) . . . . ?
C10 C11 C12 C13 -168.2(2) . . . . ?
C26 C11 C12 C13 -48.9(4) . . . . ?
Zn1 O3 C13 O4 2.0(5) 7 . . . ?
Zn1 O3 C13 C12 -177.03(19) 7 . . . ?
Zn2 O4 C13 O3 13.9(4) 7 . . . ?
Zn2 O4 C13 C12 -167.07(19) 7 . . . ?
C11 C12 C13 O3 -98.4(3) . . . . ?
C11 C12 C13 O4 82.5(3) . . . . ?
C14 N1 C14 C15 1.1(2) 2_554 . . . ?
Zn1 N1 C14 C15 -178.9(2) . . . . ?
N1 C14 C15 C16 -2.2(5) . . . . ?
C14 C15 C16 C15 1.0(2) . . . 2_554 ?
C14 C15 C16 C17 -179.0(2) . . . . ?
C15 C16 C17 C18 136.8(2) 2_554 . . 2_554 ?
C15 C16 C17 C18 -43.2(2) . . . 2_554 ?
C15 C16 C17 C18 -43.2(2) 2_554 . . . ?
C15 C16 C17 C18 136.8(2) . . . . ?
C18 C17 C18 C19 1.1(2) 2_554 . . . ?
C16 C17 C18 C19 -178.9(2) . . . . ?
C19 N2 C19 C18 1.2(2) 2_554 . . . ?
Zn2 N2 C19 C18 -178.8(2) 1_565 . . . ?
C17 C18 C19 N2 -2.3(4) . . . . ?
C6 C7 C26 C11 60.1(3) . . . . ?
C8 C7 C26 C11 -60.8(3) . . . . ?
C9 C11 C26 C7 58.1(3) . . . . ?
C10 C11 C26 C7 -58.6(3) . . . . ?
C12 C11 C26 C7 -178.4(3) . . . . ?
